data_7063152
loop_
_publ_author_name
'Podjed, Nina'
'Ko\<smrlj, Janez'
'Modec, Barbara'

_publ_section_title
;
 Piperidine and piperazine analogs in action: zinc(ii)-mediated formation
 of amidines
;
_journal_issue 19
_journal_name_full 'New Journal of Chemistry'
_journal_page_first 8844
_journal_page_last 8859
_journal_paper_doi 10.1039/D4NJ00235K
_journal_volume 48
_journal_year 2024
_chemical_formula_moiety '2(C16 H20 N3 O2 Zn0.5), 0.5(C2 H3 N)'
_chemical_formula_sum 'C33 H41.5 N6.5 O4 Zn'
_chemical_formula_weight 658.59
_space_group_crystal_system triclinic
_space_group_IT_number 2
_space_group_name_Hall '-P 1'
_space_group_name_H-M_alt 'P -1'
_atom_sites_solution_hydrogens mixed
_atom_sites_solution_primary dual
_audit_creation_date 2022-05-04
_audit_creation_method
;
Olex2 1.2
(compiled 2018.05.29 svn.r3508 for OlexSys, GUI svn.r5506)
;
_audit_update_record
;
2022-06-25 deposited with the CCDC.	2024-04-16 downloaded from the CCDC.
;
_cell_angle_alpha 72.156(4)
_cell_angle_beta 86.674(3)
_cell_angle_gamma 86.036(3)
_cell_formula_units_Z 2
_cell_length_a 10.5552(4)
_cell_length_b 12.0176(5)
_cell_length_c 13.4817(6)
_cell_measurement_reflns_used 5917
_cell_measurement_temperature 150.00(10)
_cell_measurement_theta_max 30.2690
_cell_measurement_theta_min 3.4100
_cell_volume 1622.75(12)
_computing_cell_refinement 'CrysAlisPro 1.171.39.46e (Rigaku OD, 2018)'
_computing_data_collection 'CrysAlisPro 1.171.39.46e (Rigaku OD, 2018)'
_computing_data_reduction 'CrysAlisPro 1.171.39.46e (Rigaku OD, 2018)'
_computing_molecular_graphics 'Olex2 (Dolomanov et al., 2009)'
_computing_publication_material 'Olex2 (Dolomanov et al., 2009)'
_computing_structure_refinement 'ShelXL (Sheldrick, 2015)'
_computing_structure_solution 'ShelXT (Sheldrick, 2015)'
_diffrn_ambient_environment N~2~
_diffrn_ambient_temperature 150.00(10)
_diffrn_detector 'CCD plate'
_diffrn_detector_area_resol_mean 10.4933
_diffrn_detector_type Atlas
_diffrn_measured_fraction_theta_full 0.999
_diffrn_measured_fraction_theta_max 0.864
_diffrn_measurement_details
;
List of Runs (angles in degrees, time in seconds):

  # Type    Start    End  Width  t~exp~   \w     \q     \k     \f   Frames
#--------------------------------------------------------------------------
  1  \w     -7.00  25.00   1.00   50.00    --  -14.36 -99.00-120.00   32
  2  \w    -53.00 -27.00   1.00   50.00    --   14.52 -57.00   0.00   26
  3  \w    -20.00  56.00   1.00   50.00    --   14.52 -99.00  30.00   76
  4  \w      7.00  88.00   1.00   50.00    --   14.52  57.00-120.00   81
  5  \w    -64.00  48.00   1.00   50.00    --   14.52 -77.00 120.00  112
;
_diffrn_measurement_device 'four-circle diffractometer'
_diffrn_measurement_device_type 'SuperNova, Dual, Cu at home/near, Atlas'
_diffrn_measurement_method '\w scans'
_diffrn_orient_matrix_type 'CrysAlisPro convention (1999,Acta A55,543-557)'
_diffrn_orient_matrix_UB_11 -0.0498652000
_diffrn_orient_matrix_UB_12 -0.0374818000
_diffrn_orient_matrix_UB_13 0.0023279000
_diffrn_orient_matrix_UB_21 0.0431092000
_diffrn_orient_matrix_UB_22 -0.0494408000
_diffrn_orient_matrix_UB_23 0.0166016000
_diffrn_orient_matrix_UB_31 -0.0141185000
_diffrn_orient_matrix_UB_32 -0.0025595000
_diffrn_orient_matrix_UB_33 0.0527109000
_diffrn_radiation_monochromator mirror
_diffrn_radiation_probe x-ray
_diffrn_radiation_type MoK\a
_diffrn_radiation_wavelength 0.71073
_diffrn_reflns_av_R_equivalents 0.0231
_diffrn_reflns_av_unetI/netI 0.0404
_diffrn_reflns_Laue_measured_fraction_full 0.999
_diffrn_reflns_Laue_measured_fraction_max 0.864
_diffrn_reflns_limit_h_max 14
_diffrn_reflns_limit_h_min -14
_diffrn_reflns_limit_k_max 11
_diffrn_reflns_limit_k_min -16
_diffrn_reflns_limit_l_max 18
_diffrn_reflns_limit_l_min -19
_diffrn_reflns_number 14788
_diffrn_reflns_point_group_measured_fraction_full 0.999
_diffrn_reflns_point_group_measured_fraction_max 0.864
_diffrn_reflns_theta_full 25.242
_diffrn_reflns_theta_max 30.393
_diffrn_reflns_theta_min 2.456
_diffrn_source 'micro-focus sealed X-ray tube'
_diffrn_source_type 'SuperNova (Mo) X-ray Source'
_exptl_absorpt_coefficient_mu 0.804
_exptl_absorpt_correction_T_max 1.00000
_exptl_absorpt_correction_T_min 0.81084
_exptl_absorpt_correction_type multi-scan
_exptl_absorpt_process_details
;
CrysAlisPro 1.171.39.46e (Rigaku Oxford Diffraction, 2018)
Empirical absorption correction using spherical harmonics,
 implemented in SCALE3 ABSPACK scaling algorithm.
;
_exptl_crystal_colour colourless
_exptl_crystal_density_diffrn 1.348
_exptl_crystal_description needle
_exptl_crystal_F_000 694
_exptl_crystal_size_max 0.5
_exptl_crystal_size_mid 0.1
_exptl_crystal_size_min 0.05
_refine_diff_density_max 0.415
_refine_diff_density_min -0.401
_refine_diff_density_rms 0.062
_refine_ls_extinction_method none
_refine_ls_goodness_of_fit_ref 1.023
_refine_ls_hydrogen_treatment mixed
_refine_ls_matrix_type full
_refine_ls_number_parameters 449
_refine_ls_number_reflns 8464
_refine_ls_number_restraints 2
_refine_ls_restrained_S_all 1.023
_refine_ls_R_factor_all 0.0506
_refine_ls_R_factor_gt 0.0371
_refine_ls_shift/su_max 0.001
_refine_ls_shift/su_mean 0.000
_refine_ls_structure_factor_coef Fsqd
_refine_ls_weighting_details 'w=1/[\s^2^(Fo^2^)+(0.0361P)^2^+0.9064P] where P=(Fo^2^+2Fc^2^)/3'
_refine_ls_weighting_scheme calc
_refine_ls_wR_factor_gt 0.0866
_refine_ls_wR_factor_ref 0.0948
_reflns_Friedel_coverage 0.000
_reflns_number_gt 6753
_reflns_number_total 8464
_reflns_threshold_expression 'I > 2\s(I)'
_cod_data_source_file d4nj00235k2.cif
_cod_data_source_block 13
_cod_depositor_comments 'Adding full bibliography for 7063150--7063171.cif.'
_cod_original_formula_sum 'C33 H41.50 N6.50 O4 Zn'
_cod_database_code 7063152
_shelx_shelxl_version_number 2018/3
_shelx_space_group_comment
;
The symmetry employed for this shelxl refinement is uniquely defined
by the following loop, which should always be used as a source of
symmetry information in preference to the above space-group names.
They are only intended as comments.
;
_shelx_estimated_absorpt_t_max 0.961
_shelx_estimated_absorpt_t_min 0.689
_reflns_odcompleteness_completeness 99.95
_reflns_odcompleteness_iscentric 1
_reflns_odcompleteness_theta 27.50
_olex2_refinement_description
;
1. Fixed Uiso
 At 1.2 times of:
  All C(H) groups, All C(H,H) groups
 At 1.5 times of:
  All C(H,H,H) groups
2. Restrained distances
 N44-C45 \\sim N44-C45A
 with sigma of 0.01
 C45A-C46A \\sim C46-C45
 with sigma of 0.01
3. Others
 Sof(C45A)=Sof(H45C)=Sof(H45D)=Sof(C46A)=Sof(H46D)=Sof(H46E)=Sof(H46F)=1-FVAR(1)
 Sof(C45)=Sof(H45A)=Sof(H45B)=Sof(C46)=Sof(H46A)=Sof(H46B)=Sof(H46C)=FVAR(1)
 Fixed Sof: N5(0.5) C51(0.5) C52(0.5) H52A(0.5) H52B(0.5) H52C(0.5)
4.a Secondary CH2 refined with riding coordinates:
 C21(H21A,H21B), C22(H22A,H22B), C23(H23A,H23B), C24(H24A,H24B), C25(H25A,
 H25B), C41(H41A,H41B), C42(H42A,H42B), C43(H43A,H43B), C44(H44A,H44B),
 C45(H45A,H45B), C45A(H45C,H45D)
4.b Aromatic/amide H refined with riding coordinates:
 C11(H11), C12(H12), C13(H13), C14(H14), C16(H16), C17(H17), C31(H31),
 C32(H32), C33(H33), C34(H34), C36(H36), C37(H37)
4.c Idealised Me refined as rotating group:
 C26(H26A,H26B,H26C), C52(H52A,H52B,H52C), C46(H46A,H46B,H46C), C46A(H46D,H46E,
 H46F)
;
_oxdiff_exptl_absorpt_empirical_details
;
Empirical correction (ABSPACK) includes:
- Absorption correction using spherical harmonics
- Frame scaling
;
_oxdiff_exptl_absorpt_empirical_full_max 1.287
_oxdiff_exptl_absorpt_empirical_full_min 0.699

loop_
_space_group_symop_operation_xyz
'x, y, z'
'-x, -y, -z'

loop_
_atom_site_label
_atom_site_type_symbol
_atom_site_fract_x
_atom_site_fract_y
_atom_site_fract_z
_atom_site_U_iso_or_equiv
_atom_site_adp_type
_atom_site_occupancy
_atom_site_site_symmetry_order
_atom_site_calc_flag
_atom_site_refinement_flags_posn
_atom_site_refinement_flags_adp
_atom_site_refinement_flags_occupancy
_atom_site_disorder_assembly
_atom_site_disorder_group
Zn1 Zn 0.500000 0.500000 0.000000 0.01719(7) Uani 1 2 d S T P . .
Zn2 Zn 0.500000 0.500000 0.500000 0.01913(7) Uani 1 2 d S T P . .
O1 O 0.47796(12) 0.41569(11) -0.11004(10) 0.0234(3) Uani 1 1 d . . . . .
O3 O 0.45278(11) 0.44522(11) 0.37825(9) 0.0221(3) Uani 1 1 d . . . . .
O11 O 0.57443(13) 0.29279(12) -0.19037(11) 0.0316(3) Uani 1 1 d . . . . .
O33 O 0.29616(12) 0.44092(12) 0.27470(10) 0.0283(3) Uani 1 1 d . . . . .
N1 N 0.69248(13) 0.41345(12) -0.00891(11) 0.0193(3) Uani 1 1 d . . . . .
N2 N 0.44501(14) 0.34752(13) 0.12853(12) 0.0218(3) Uani 1 1 d . . . . .
H2 H 0.403(2) 0.384(2) 0.1640(18) 0.034(6) Uiso 1 1 d . . . . .
N3 N 0.29981(13) 0.58271(13) 0.46707(11) 0.0202(3) Uani 1 1 d . . . . .
N4 N 0.42217(15) 0.34420(14) 0.61742(12) 0.0223(3) Uani 1 1 d . . . . .
H4 H 0.480(2) 0.3182(19) 0.6581(18) 0.032(6) Uiso 1 1 d . . . . .
N5 N 0.1723(7) 0.0430(5) 0.0470(5) 0.088(2) Uani 0.5 1 d . . . . .
N22 N 0.40722(15) 0.10924(14) 0.26132(14) 0.0317(4) Uani 1 1 d . . . . .
N44 N 0.22921(17) 0.17811(16) 0.71196(16) 0.0426(5) Uani 1 1 d D . . . .
C10 C 0.79942(16) 0.40880(15) 0.04654(13) 0.0199(3) Uani 1 1 d . . . . .
C11 C 0.80352(17) 0.48112(16) 0.11085(15) 0.0253(4) Uani 1 1 d . . . . .
H11 H 0.734138 0.531297 0.116254 0.030 Uiso 1 1 calc R . . . .
C12 C 0.91005(18) 0.47741(18) 0.16550(16) 0.0301(4) Uani 1 1 d . . . . .
H12 H 0.912337 0.525809 0.207499 0.036 Uiso 1 1 calc R . . . .
C13 C 1.01622(17) 0.40166(18) 0.15927(16) 0.0303(4) Uani 1 1 d . . . . .
H13 H 1.088296 0.401129 0.195980 0.036 Uiso 1 1 calc R . . . .
C14 C 1.01267(18) 0.32934(18) 0.09927(16) 0.0298(4) Uani 1 1 d . . . . .
H14 H 1.081907 0.277942 0.096618 0.036 Uiso 1 1 calc R . . . .
C15 C 0.90503(17) 0.33132(16) 0.04085(15) 0.0247(4) Uani 1 1 d . . . . .
C16 C 0.89876(19) 0.26003(19) -0.02430(16) 0.0326(4) Uani 1 1 d . . . . .
H16 H 0.966285 0.207671 -0.028965 0.039 Uiso 1 1 calc R . . . .
C17 C 0.79395(19) 0.26805(18) -0.08016(16) 0.0312(4) Uani 1 1 d . . . . .
H17 H 0.789607 0.222741 -0.124634 0.037 Uiso 1 1 calc R . . . .
C18 C 0.69156(16) 0.34615(15) -0.06984(14) 0.0215(3) Uani 1 1 d . . . . .
C19 C 0.57126(17) 0.35154(15) -0.12932(14) 0.0225(4) Uani 1 1 d . . . . .
C21 C 0.3594(2) 0.27067(18) 0.10322(19) 0.0404(6) Uani 1 1 d . . . . .
H21A H 0.405136 0.229343 0.059460 0.049 Uiso 1 1 calc R . . . .
H21B H 0.290076 0.317748 0.063873 0.049 Uiso 1 1 calc R . . . .
C22 C 0.3051(2) 0.1819(2) 0.2003(2) 0.0543(8) Uani 1 1 d . . . . .
H22A H 0.255479 0.222652 0.242591 0.065 Uiso 1 1 calc R . . . .
H22B H 0.249267 0.132569 0.179944 0.065 Uiso 1 1 calc R . . . .
C23 C 0.4904(2) 0.18522(17) 0.29045(15) 0.0313(4) Uani 1 1 d . . . . .
H23A H 0.559488 0.138101 0.330163 0.038 Uiso 1 1 calc R . . . .
H23B H 0.442890 0.225194 0.334424 0.038 Uiso 1 1 calc R . . . .
C24 C 0.54455(18) 0.27490(16) 0.19479(15) 0.0263(4) Uani 1 1 d . . . . .
H24A H 0.597412 0.325227 0.216785 0.032 Uiso 1 1 calc R . . . .
H24B H 0.598045 0.234681 0.154172 0.032 Uiso 1 1 calc R . . . .
C25 C 0.3552(2) 0.0247(2) 0.3559(2) 0.0552(8) Uani 1 1 d . . . . .
H25A H 0.296847 0.065970 0.392539 0.066 Uiso 1 1 calc R . . . .
H25B H 0.424019 -0.011459 0.401698 0.066 Uiso 1 1 calc R . . . .
C26 C 0.2863(3) -0.0697(3) 0.3318(3) 0.0966(15) Uani 1 1 d . . . . .
H26A H 0.209920 -0.035945 0.296580 0.145 Uiso 1 1 calc GR . . . .
H26B H 0.265120 -0.128932 0.395646 0.145 Uiso 1 1 calc GR . . . .
H26C H 0.340188 -0.104026 0.287975 0.145 Uiso 1 1 calc GR . . . .
C30 C 0.22105(16) 0.65190(15) 0.51205(13) 0.0210(3) Uani 1 1 d . . . . .
C31 C 0.26620(18) 0.68807(18) 0.59273(15) 0.0284(4) Uani 1 1 d . . . . .
H31 H 0.348036 0.664871 0.615750 0.034 Uiso 1 1 calc R . . . .
C32 C 0.1892(2) 0.7576(2) 0.63731(16) 0.0363(5) Uani 1 1 d . . . . .
H32 H 0.219383 0.781194 0.690732 0.044 Uiso 1 1 calc R . . . .
C33 C 0.0649(2) 0.7940(2) 0.60353(17) 0.0358(5) Uani 1 1 d . . . . .
H33 H 0.014286 0.841720 0.634308 0.043 Uiso 1 1 calc R . . . .
C34 C 0.01895(18) 0.75965(18) 0.52638(16) 0.0316(4) Uani 1 1 d . . . . .
H34 H -0.063237 0.783660 0.504612 0.038 Uiso 1 1 calc R . . . .
C35 C 0.09569(16) 0.68727(16) 0.47872(15) 0.0241(4) Uani 1 1 d . . . . .
C36 C 0.05265(17) 0.65082(18) 0.39763(16) 0.0303(4) Uani 1 1 d . . . . .
H36 H -0.028824 0.673463 0.373540 0.036 Uiso 1 1 calc R . . . .
C37 C 0.13131(17) 0.58207(18) 0.35468(16) 0.0282(4) Uani 1 1 d . . . . .
H37 H 0.103932 0.556630 0.301348 0.034 Uiso 1 1 calc R . . . .
C38 C 0.25488(16) 0.54977(15) 0.39190(13) 0.0206(3) Uani 1 1 d . . . . .
C39 C 0.34183(16) 0.47219(15) 0.34360(13) 0.0213(3) Uani 1 1 d . . . . .
C41 C 0.3929(2) 0.24993(16) 0.57545(16) 0.0305(4) Uani 1 1 d . . . . .
H41A H 0.469476 0.225608 0.542565 0.037 Uiso 1 1 calc R . . . .
H41B H 0.330767 0.280281 0.522100 0.037 Uiso 1 1 calc R . . . .
C42 C 0.3415(2) 0.14376(18) 0.65754(18) 0.0390(5) Uani 1 1 d . . . . .
H42A H 0.319580 0.086776 0.624554 0.047 Uiso 1 1 calc R . . . .
H42B H 0.406421 0.107612 0.707244 0.047 Uiso 1 1 calc R . . . .
C43 C 0.2652(2) 0.2616(2) 0.76212(17) 0.0404(5) Uani 1 1 d . . . . .
H43A H 0.331422 0.226020 0.810713 0.049 Uiso 1 1 calc R . . . .
H43B H 0.192422 0.283012 0.801082 0.049 Uiso 1 1 calc R . . . .
C44 C 0.31256(18) 0.36997(18) 0.68148(15) 0.0304(4) Uani 1 1 d . . . . .
H44A H 0.243927 0.407843 0.636141 0.037 Uiso 1 1 calc R . . . .
H44B H 0.336801 0.424236 0.716580 0.037 Uiso 1 1 calc R . . . .
C51 C 0.2771(9) 0.0200(5) 0.0446(6) 0.077(2) Uani 0.5 1 d . . . . .
C52 C 0.4107(8) -0.0110(6) 0.0475(8) 0.107(3) Uani 0.5 1 d . . . . .
H52A H 0.449717 0.022472 -0.020374 0.161 Uiso 0.5 1 calc GR . . . .
H52B H 0.423894 -0.094618 0.067794 0.161 Uiso 0.5 1 calc GR . . . .
H52C H 0.448117 0.018542 0.096997 0.161 Uiso 0.5 1 calc GR . . . .
C45 C 0.1725(4) 0.0810(3) 0.7958(3) 0.0389(10) Uani 0.727(6) 1 d D . . A 1
H45A H 0.112860 0.112476 0.839153 0.047 Uiso 0.727(6) 1 calc R . . A 1
H45B H 0.238596 0.034114 0.839443 0.047 Uiso 0.727(6) 1 calc R . . A 1
C46 C 0.1050(4) 0.0065(3) 0.7463(3) 0.0590(13) Uani 0.727(6) 1 d D . . A 1
H46A H 0.043455 0.054454 0.699849 0.089 Uiso 0.727(6) 1 calc GR . . A 1
H46B H 0.062929 -0.053354 0.799631 0.089 Uiso 0.727(6) 1 calc GR . . A 1
H46C H 0.165702 -0.029210 0.707925 0.089 Uiso 0.727(6) 1 calc GR . . A 1
C45A C 0.1821(9) 0.0550(7) 0.7602(9) 0.038(3) Uani 0.273(6) 1 d D . . A 2
H45C H 0.187538 0.013365 0.708620 0.046 Uiso 0.273(6) 1 calc R . . A 2
H45D H 0.234038 0.011541 0.817939 0.046 Uiso 0.273(6) 1 calc R . . A 2
C46A C 0.0460(7) 0.0661(8) 0.7980(8) 0.048(3) Uani 0.273(6) 1 d D . . A 2
H46D H -0.006767 0.098740 0.739299 0.072 Uiso 0.273(6) 1 calc GR . . A 2
H46E H 0.039730 0.116526 0.841478 0.072 Uiso 0.273(6) 1 calc GR . . A 2
H46F H 0.018344 -0.009791 0.837451 0.072 Uiso 0.273(6) 1 calc GR . . A 2

loop_
_atom_site_aniso_label
_atom_site_aniso_U_11
_atom_site_aniso_U_22
_atom_site_aniso_U_33
_atom_site_aniso_U_23
_atom_site_aniso_U_13
_atom_site_aniso_U_12
Zn1 0.01646(13) 0.01811(13) 0.01763(14) -0.00615(11) -0.00365(10) 0.00057(10)
Zn2 0.01738(13) 0.02356(14) 0.01708(14) -0.00727(11) -0.00337(11) 0.00188(11)
O1 0.0214(6) 0.0277(6) 0.0245(6) -0.0128(5) -0.0060(5) 0.0027(5)
O3 0.0192(6) 0.0287(6) 0.0197(6) -0.0098(5) -0.0031(5) 0.0020(5)
O11 0.0354(7) 0.0344(7) 0.0311(7) -0.0193(6) -0.0130(6) 0.0097(6)
O33 0.0245(6) 0.0381(7) 0.0266(7) -0.0163(6) -0.0053(5) 0.0010(6)
N1 0.0178(7) 0.0209(7) 0.0183(7) -0.0044(6) -0.0028(6) 0.0006(5)
N2 0.0202(7) 0.0188(7) 0.0247(8) -0.0045(6) 0.0005(6) 0.0009(6)
N3 0.0177(7) 0.0240(7) 0.0172(7) -0.0041(6) -0.0019(6) 0.0019(6)
N4 0.0185(7) 0.0285(8) 0.0191(7) -0.0060(6) -0.0038(6) 0.0008(6)
N5 0.128(6) 0.074(4) 0.076(4) -0.045(3) -0.043(4) 0.037(4)
N22 0.0239(8) 0.0222(7) 0.0396(10) 0.0054(7) -0.0035(7) -0.0022(6)
N44 0.0276(9) 0.0384(10) 0.0453(11) 0.0124(9) 0.0000(8) -0.0066(8)
C10 0.0165(7) 0.0232(8) 0.0186(8) -0.0041(7) -0.0014(6) -0.0015(6)
C11 0.0182(8) 0.0290(9) 0.0313(10) -0.0130(8) -0.0041(7) 0.0019(7)
C12 0.0231(9) 0.0382(11) 0.0343(11) -0.0178(9) -0.0066(8) -0.0012(8)
C13 0.0177(8) 0.0417(11) 0.0329(11) -0.0122(9) -0.0082(8) -0.0005(8)
C14 0.0187(8) 0.0372(10) 0.0327(10) -0.0102(9) -0.0044(8) 0.0052(8)
C15 0.0195(8) 0.0297(9) 0.0237(9) -0.0070(7) -0.0025(7) 0.0030(7)
C16 0.0262(9) 0.0409(11) 0.0349(11) -0.0199(9) -0.0066(8) 0.0134(8)
C17 0.0297(10) 0.0371(11) 0.0317(10) -0.0197(9) -0.0066(8) 0.0112(8)
C18 0.0209(8) 0.0233(8) 0.0201(8) -0.0069(7) -0.0038(7) 0.0032(7)
C19 0.0244(8) 0.0233(8) 0.0204(8) -0.0070(7) -0.0064(7) 0.0025(7)
C21 0.0288(10) 0.0293(10) 0.0519(14) 0.0099(10) -0.0211(10) -0.0110(8)
C22 0.0230(10) 0.0373(12) 0.0780(19) 0.0222(12) -0.0125(11) -0.0093(9)
C23 0.0394(11) 0.0256(9) 0.0253(10) -0.0028(8) -0.0016(9) -0.0005(8)
C24 0.0271(9) 0.0250(9) 0.0245(9) -0.0027(7) -0.0077(8) -0.0035(7)
C25 0.0389(13) 0.0369(12) 0.0654(17) 0.0183(12) 0.0089(12) -0.0007(10)
C26 0.0621(19) 0.0520(17) 0.133(3) 0.0470(19) -0.039(2) -0.0336(15)
C30 0.0191(8) 0.0235(8) 0.0181(8) -0.0036(7) -0.0004(7) 0.0026(7)
C31 0.0250(9) 0.0376(10) 0.0236(9) -0.0120(8) -0.0065(8) 0.0089(8)
C32 0.0364(11) 0.0476(12) 0.0294(10) -0.0206(10) -0.0088(9) 0.0142(10)
C33 0.0305(10) 0.0448(12) 0.0338(11) -0.0178(10) -0.0015(9) 0.0144(9)
C34 0.0213(9) 0.0374(11) 0.0348(11) -0.0112(9) -0.0020(8) 0.0090(8)
C35 0.0179(8) 0.0269(9) 0.0257(9) -0.0056(7) -0.0007(7) 0.0012(7)
C36 0.0170(8) 0.0378(11) 0.0371(11) -0.0128(9) -0.0076(8) 0.0033(8)
C37 0.0206(8) 0.0371(10) 0.0306(10) -0.0149(8) -0.0076(8) 0.0002(8)
C38 0.0189(8) 0.0236(8) 0.0182(8) -0.0043(7) -0.0021(7) -0.0011(7)
C39 0.0208(8) 0.0247(8) 0.0173(8) -0.0048(7) 0.0003(7) -0.0019(7)
C41 0.0352(10) 0.0260(9) 0.0298(10) -0.0072(8) -0.0026(8) -0.0042(8)
C42 0.0416(12) 0.0285(10) 0.0415(12) -0.0016(9) -0.0034(10) -0.0059(9)
C43 0.0303(11) 0.0477(13) 0.0327(11) 0.0016(10) 0.0048(9) 0.0021(10)
C44 0.0250(9) 0.0365(10) 0.0267(10) -0.0067(8) 0.0033(8) 0.0023(8)
C51 0.125(7) 0.039(3) 0.074(4) -0.028(3) -0.048(5) 0.020(4)
C52 0.112(6) 0.040(3) 0.181(9) -0.043(5) -0.062(6) 0.016(4)
C45 0.043(2) 0.0354(18) 0.032(2) -0.0015(16) 0.0083(17) -0.0068(15)
C46 0.073(3) 0.0394(19) 0.066(3) -0.0153(18) 0.017(2) -0.0290(19)
C45A 0.032(4) 0.048(6) 0.026(5) 0.000(4) 0.010(4) -0.009(4)
C46A 0.038(5) 0.045(5) 0.050(6) 0.002(4) 0.002(4) -0.016(4)

loop_
_atom_type_symbol
_atom_type_description
_atom_type_scat_dispersion_real
_atom_type_scat_dispersion_imag
_atom_type_scat_source
C C 0.0033 0.0016 'International Tables Vol C Tables 4.2.6.8 and 6.1.1.4'
H H 0.0000 0.0000 'International Tables Vol C Tables 4.2.6.8 and 6.1.1.4'
N N 0.0061 0.0033 'International Tables Vol C Tables 4.2.6.8 and 6.1.1.4'
O O 0.0106 0.0060 'International Tables Vol C Tables 4.2.6.8 and 6.1.1.4'
Zn Zn 0.2839 1.4301 'International Tables Vol C Tables 4.2.6.8 and 6.1.1.4'

loop_
_geom_angle_atom_site_label_1
_geom_angle_atom_site_label_2
_geom_angle_atom_site_label_3
_geom_angle
_geom_angle_site_symmetry_1
_geom_angle_site_symmetry_3
_geom_angle_publ_flag
O1 Zn1 O1 180.0 . 2_665 ?
O1 Zn1 N1 102.14(5) . 2_665 ?
O1 Zn1 N1 77.86(5) 2_665 2_665 ?
O1 Zn1 N1 77.86(5) . . ?
O1 Zn1 N1 102.14(5) 2_665 . ?
O1 Zn1 N2 92.37(6) . . ?
O1 Zn1 N2 87.63(6) . 2_665 ?
O1 Zn1 N2 87.63(6) 2_665 . ?
O1 Zn1 N2 92.37(6) 2_665 2_665 ?
N1 Zn1 N1 180.0 . 2_665 ?
N2 Zn1 N1 90.31(5) . 2_665 ?
N2 Zn1 N1 89.69(5) . . ?
N2 Zn1 N1 90.31(5) 2_665 . ?
N2 Zn1 N1 89.69(5) 2_665 2_665 ?
N2 Zn1 N2 180.0 . 2_665 ?
O3 Zn2 O3 180.00(9) 2_666 . ?
O3 Zn2 N3 77.69(5) . . ?
O3 Zn2 N3 102.31(5) 2_666 . ?
O3 Zn2 N3 102.31(5) . 2_666 ?
O3 Zn2 N3 77.70(5) 2_666 2_666 ?
O3 Zn2 N4 92.52(5) 2_666 2_666 ?
O3 Zn2 N4 87.48(5) 2_666 . ?
O3 Zn2 N4 92.52(5) . . ?
O3 Zn2 N4 87.48(5) . 2_666 ?
N3 Zn2 N3 180.00(3) 2_666 . ?
N4 Zn2 N3 90.53(5) . . ?
N4 Zn2 N3 89.47(5) . 2_666 ?
N4 Zn2 N3 89.47(5) 2_666 . ?
N4 Zn2 N3 90.53(5) 2_666 2_666 ?
N4 Zn2 N4 180.00(7) 2_666 . ?
C19 O1 Zn1 117.89(11) . . ?
C39 O3 Zn2 118.42(11) . . ?
C10 N1 Zn1 130.97(12) . . ?
C18 N1 Zn1 109.91(11) . . ?
C18 N1 C10 118.55(15) . . ?
C21 N2 Zn1 115.99(12) . . ?
C21 N2 C24 108.73(14) . . ?
C24 N2 Zn1 118.78(11) . . ?
C30 N3 Zn2 133.19(12) . . ?
C38 N3 Zn2 108.75(11) . . ?
C38 N3 C30 117.99(15) . . ?
C41 N4 Zn2 114.57(11) . . ?
C41 N4 C44 109.63(15) . . ?
C44 N4 Zn2 114.84(12) . . ?
C22 N22 C25 110.68(17) . . ?
C23 N22 C22 108.58(17) . . ?
C23 N22 C25 109.53(19) . . ?
C42 N44 C45 114.9(2) . . ?
C42 N44 C45A 96.4(4) . . ?
C43 N44 C42 108.42(17) . . ?
C43 N44 C45 106.1(2) . . ?
C43 N44 C45A 129.8(5) . . ?
N1 C10 C11 119.64(15) . . ?
N1 C10 C15 121.07(16) . . ?
C11 C10 C15 119.29(16) . . ?
C12 C11 C10 119.81(17) . . ?
C11 C12 C13 121.27(19) . . ?
C14 C13 C12 119.63(18) . . ?
C13 C14 C15 120.83(18) . . ?
C14 C15 C10 119.13(18) . . ?
C16 C15 C10 118.22(17) . . ?
C16 C15 C14 122.64(17) . . ?
C17 C16 C15 119.76(18) . . ?
C16 C17 C18 119.03(18) . . ?
N1 C18 C17 123.34(17) . . ?
N1 C18 C19 117.59(15) . . ?
C17 C18 C19 119.04(16) . . ?
O1 C19 C18 116.32(15) . . ?
O11 C19 O1 126.91(17) . . ?
O11 C19 C18 116.77(16) . . ?
N2 C21 C22 112.3(2) . . ?
N22 C22 C21 110.56(17) . . ?
N22 C23 C24 111.11(16) . . ?
N2 C24 C23 112.60(16) . . ?
N22 C25 C26 112.3(3) . . ?
N3 C30 C31 119.28(16) . . ?
N3 C30 C35 121.44(16) . . ?
C31 C30 C35 119.28(16) . . ?
C32 C31 C30 119.76(18) . . ?
C31 C32 C33 121.1(2) . . ?
C34 C33 C32 120.27(19) . . ?
C33 C34 C35 120.24(18) . . ?
C30 C35 C34 119.37(18) . . ?
C36 C35 C30 118.41(16) . . ?
C36 C35 C34 122.21(17) . . ?
C37 C36 C35 119.33(17) . . ?
C36 C37 C38 119.28(18) . . ?
N3 C38 C37 123.55(17) . . ?
N3 C38 C39 117.66(15) . . ?
C37 C38 C39 118.80(16) . . ?
O3 C39 C38 117.35(15) . . ?
O33 C39 O3 126.51(17) . . ?
O33 C39 C38 116.14(16) . . ?
N4 C41 C42 113.53(17) . . ?
N44 C42 C41 110.35(17) . . ?
N44 C43 C44 110.31(18) . . ?
N4 C44 C43 112.87(17) . . ?
N5 C51 C52 176.9(9) . . ?
N44 C45 C46 108.7(3) . . ?
C46A C45A N44 108.1(6) . . ?

loop_
_geom_bond_atom_site_label_1
_geom_bond_atom_site_label_2
_geom_bond_distance
_geom_bond_site_symmetry_2
_geom_bond_publ_flag
Zn1 O1 2.0677(12) . ?
Zn1 O1 2.0677(12) 2_665 ?
Zn1 N1 2.2317(14) 2_665 ?
Zn1 N1 2.2316(14) . ?
Zn1 N2 2.1868(14) . ?
Zn1 N2 2.1868(15) 2_665 ?
Zn2 O3 2.0441(12) . ?
Zn2 O3 2.0441(12) 2_666 ?
Zn2 N3 2.2799(14) . ?
Zn2 N3 2.2799(14) 2_666 ?
Zn2 N4 2.2208(15) . ?
Zn2 N4 2.2207(15) 2_666 ?
O1 C19 1.273(2) . ?
O3 C39 1.270(2) . ?
O11 C19 1.236(2) . ?
O33 C39 1.236(2) . ?
N1 C10 1.378(2) . ?
N1 C18 1.318(2) . ?
N2 C21 1.460(3) . ?
N2 C24 1.472(2) . ?
N3 C30 1.380(2) . ?
N3 C38 1.318(2) . ?
N4 C41 1.470(2) . ?
N4 C44 1.476(2) . ?
N5 C51 1.123(10) . ?
N22 C22 1.460(3) . ?
N22 C23 1.460(3) . ?
N22 C25 1.470(3) . ?
N44 C42 1.460(3) . ?
N44 C43 1.451(3) . ?
N44 C45 1.486(4) . ?
N44 C45A 1.528(7) . ?
C10 C11 1.407(3) . ?
C10 C15 1.416(2) . ?
C11 C12 1.370(3) . ?
C12 C13 1.409(3) . ?
C13 C14 1.360(3) . ?
C14 C15 1.414(3) . ?
C15 C16 1.409(3) . ?
C16 C17 1.356(3) . ?
C17 C18 1.411(2) . ?
C18 C19 1.528(2) . ?
C21 C22 1.524(3) . ?
C23 C24 1.516(3) . ?
C25 C26 1.513(4) . ?
C30 C31 1.406(3) . ?
C30 C35 1.417(2) . ?
C31 C32 1.370(3) . ?
C32 C33 1.409(3) . ?
C33 C34 1.355(3) . ?
C34 C35 1.418(3) . ?
C35 C36 1.404(3) . ?
C36 C37 1.360(3) . ?
C37 C38 1.411(2) . ?
C38 C39 1.523(2) . ?
C41 C42 1.519(3) . ?
C43 C44 1.513(3) . ?
C51 C52 1.434(11) . ?
C45 C46 1.504(5) . ?
C45A C46A 1.507(8) . ?

loop_
_geom_hbond_atom_site_label_D
_geom_hbond_atom_site_label_H
_geom_hbond_atom_site_label_A
_geom_hbond_distance_DH
_geom_hbond_distance_HA
_geom_hbond_distance_DA
_geom_hbond_angle_DHA
_geom_hbond_site_symmetry_A
_geom_hbond_publ_flag
N2 H2 O33 0.84(2) 2.07(2) 2.892(2) 168(2) . yes
N4 H4 O11 0.82(2) 2.25(2) 3.007(2) 153(2) 1_556 yes
